data_4504930
loop_
_publ_author_name
'Zeng, Qingdao'
'Wu, Dongxia'
'Liu, Caiming'
'Ma, Hongwei'
'Lu, Jun'
'Xu, Shandong'
'Li, Yan'
'Wang, Chen'
'Bai, Chunli'

_publ_section_title
;
 Crystal Engineering Based on Polymeric Hydrogen-Bonded Supramolecules by
 Self-Assembling of 4,4&#x2018;-(9-Fluorenylidene)diphenol and
 4,4&#x2018;-Cyclohexylidenebisphenol with Bipyridines
;
_journal_issue 3
_journal_name_full 'Crystal Growth &amp; Design'
_journal_page_first 1041
_journal_paper_doi 10.1021/cg049650v
_journal_volume 5
_journal_year 2005
_chemical_formula_sum 'C31 H24 N O2'
_chemical_formula_weight 442.51
_chemical_name_systematic
; 
 ? 
;
_space_group_IT_number 14
_symmetry_cell_setting monoclinic
_symmetry_space_group_name_Hall '-P 2yn'
_symmetry_space_group_name_H-M 'P 1 21/n 1'
_atom_sites_solution_hydrogens "hydrogen atoms are generated by HFIX instructions' or difmap"
_atom_sites_solution_primary direct
_atom_sites_solution_secondary difmap
_audit_creation_method SHELXL-97
_cell_angle_alpha 90.00
_cell_angle_beta 95.24(3)
_cell_angle_gamma 90.00
_cell_formula_units_Z 4
_cell_length_a 14.424(3)
_cell_length_b 10.901(2)
_cell_length_c 14.962(3)
_cell_measurement_reflns_used 17101
_cell_measurement_temperature 293(2)
_cell_measurement_theta_max 27.48
_cell_measurement_theta_min 2.31
_cell_volume 2342.7(8)
_computing_cell_refinement
'Molecular Structure Corporation (1994) MSC/AFC Diffractometer Control Software MSC, 3200 Research Forest Drive, The Woodlands, TX 77381 USA.''
_computing_data_collection
'Molecular Structure Corporation (1994) MSC/AFC Diffractometer Control Software MSC, 3200 Research Forest Drive, The Woodlands, TX 77381, USA.''
_computing_data_reduction
'Sheldrick, G. M. (1998) SHELXS98, Program for the Solution of Crystal Structure, University of Gottingen, Germany.''
_computing_molecular_graphics
'Interactive Molecular Graphics XP, Virsion 4.2 for MSDOS (1990), Siemens Analytical X-ray Instruments Inc., Madison, Wisconsin, USA.''
_computing_publication_material
'Sheldrick, G. M. (1998) SHELXL98, Program for the refinement of Crystal Structure, University of Gottingen, Germany.''
_computing_structure_refinement
'Sheldrick, G. M. (1998) SHELXL98, Program for the Refinement of Crystal Structure, University of Gottingen, Germany.''
_computing_structure_solution
'Sheldrick, G. M. (1998) SHELXS98, Program for the Solution of Crystal Structure, University of Gottingen, Germany.''
_diffrn_ambient_temperature 293(2)
_diffrn_detector_area_resol_mean '100x100 microns'
_diffrn_measured_fraction_theta_full 0.985
_diffrn_measured_fraction_theta_max 0.985
_diffrn_measurement_device_type 'Rigaku RAXIS RAPID IP'
_diffrn_measurement_method Oscillation
_diffrn_radiation_monochromator graphite
_diffrn_radiation_source 'fine-focus sealed tube'
_diffrn_radiation_type MoK\a
_diffrn_radiation_wavelength 0.71073
_diffrn_reflns_av_R_equivalents 0.0514
_diffrn_reflns_av_sigmaI/netI 0.1281
_diffrn_reflns_limit_h_max 18
_diffrn_reflns_limit_h_min -18
_diffrn_reflns_limit_k_max 14
_diffrn_reflns_limit_k_min -14
_diffrn_reflns_limit_l_max 19
_diffrn_reflns_limit_l_min -19
_diffrn_reflns_number 17101
_diffrn_reflns_theta_full 27.48
_diffrn_reflns_theta_max 27.48
_diffrn_reflns_theta_min 2.31
_exptl_absorpt_coefficient_mu 0.078
_exptl_absorpt_correction_T_max 0.988
_exptl_absorpt_correction_T_min 0.758
_exptl_absorpt_correction_type empirical
_exptl_crystal_colour Colourless
_exptl_crystal_density_diffrn 1.255
_exptl_crystal_density_method 'not measured'
_exptl_crystal_description Block
_exptl_crystal_F_000 932
_exptl_crystal_size_max 0.60
_exptl_crystal_size_mid 0.35
_exptl_crystal_size_min 0.15
_refine_diff_density_max 0.287
_refine_diff_density_min -0.188
_refine_diff_density_rms 0.040
_refine_ls_extinction_coef 0.0235(14)
_refine_ls_extinction_expression Fc^*^=kFc[1+0.001xFc^2^\l^3^/sin(2\q)]^-1/4^
_refine_ls_extinction_method SHELXL
_refine_ls_goodness_of_fit_ref 0.880
_refine_ls_hydrogen_treatment
'hydrogen coordinates ride on the coordinates of the previous atom, the isotropic U values are 1.2 OR 1.5 time over the U values of the previous atom.''
_refine_ls_matrix_type full
_refine_ls_number_parameters 316
_refine_ls_number_reflns 5289
_refine_ls_number_restraints 0
_refine_ls_restrained_S_all 0.880
_refine_ls_R_factor_all 0.1610
_refine_ls_R_factor_gt 0.0536
_refine_ls_shift/su_max 0.000
_refine_ls_shift/su_mean 0.000
_refine_ls_structure_factor_coef Fsqd
_refine_ls_weighting_details 'calc w=1/[\s^2^(Fo^2^)+(0.0487P)^2^+0.0000P] where P=(Fo^2^+2Fc^2^)/3'
_refine_ls_weighting_scheme calc
_refine_ls_wR_factor_gt 0.1201
_refine_ls_wR_factor_ref 0.1369
_reflns_number_gt 1776
_reflns_number_total 5289
_reflns_threshold_expression >2sigma(I)
_cod_data_source_file cg049650vsi20050217_075443.cif
_cod_data_source_block a
_cod_depositor_comments
;
The following automatic conversions were performed:

'_symmetry_cell_setting' value 'Monoclinic' changed to 'monoclinic'
according to /home/saulius/struct/CIF-dictionaries/cif_core.dic
dictionary named 'cif_core.dic' version 2.4.1 from
2010-06-29.

'_exptl_absorpt_correction_type' value 'Empirical'
changed to 'empirical' according to
/home/saulius/struct/CIF-dictionaries/cif_core.dic dictionary named
'cif_core.dic' version 2.4.1 from 2010-06-29.

Automatic conversion script
Id: cif_fix_values 1715 2011-07-08 13:25:40Z adriana 
;
_cod_original_sg_symbol_H-M P2(1)/n
_cod_database_code 4504930

loop_
_symmetry_equiv_pos_as_xyz
'x, y, z'
'-x+1/2, y+1/2, -z+1/2'
'-x, -y, -z'
'x-1/2, -y-1/2, z-1/2'

loop_
_atom_site_label
_atom_site_type_symbol
_atom_site_fract_x
_atom_site_fract_y
_atom_site_fract_z
_atom_site_U_iso_or_equiv
_atom_site_adp_type
_atom_site_occupancy
_atom_site_symmetry_multiplicity
_atom_site_calc_flag
_atom_site_refinement_flags
O1 O -0.10995(14) 0.66272(16) -0.23776(13) 0.0728(6) Uani 1 1 d .
O2 O 0.42202(12) 0.9751(2) 0.11938(14) 0.0841(7) Uani 1 1 d .
N1 N -0.26088(19) 0.6264(3) -0.1622(2) 0.1010(9) Uani 1 1 d .
C1 C 0.13147(16) 1.0655(2) -0.15442(17) 0.0569(7) Uani 1 1 d .
C2 C 0.1660(2) 1.1020(3) -0.2427(2) 0.0715(9) Uani 1 1 d .
C3 C 0.2235(2) 1.0384(3) -0.2951(2) 0.0920(10) Uani 1 1 d .
H3 H 0.2484 0.9633 -0.2757 0.110 Uiso 1 1 calc R
C4 C 0.2438(3) 1.0858(5) -0.3754(3) 0.1208(15) Uani 1 1 d .
H4 H 0.2827 1.0437 -0.4111 0.145 Uiso 1 1 calc R
C5 C 0.2064(4) 1.1949(6) -0.4024(3) 0.155(3) Uani 1 1 d .
H5 H 0.2189 1.2247 -0.4583 0.186 Uiso 1 1 calc R
C6 C 0.1529(4) 1.2622(4) -0.3536(3) 0.132(2) Uani 1 1 d .
H6 H 0.1308 1.3385 -0.3735 0.158 Uiso 1 1 calc R
C7 C 0.1310(3) 1.2138(3) -0.2711(3) 0.0922(11) Uani 1 1 d .
C8 C 0.0803(2) 1.2640(3) -0.2025(3) 0.0870(11) Uani 1 1 d .
C9 C 0.0332(3) 1.3749(4) -0.1950(4) 0.1308(19) Uani 1 1 d .
H9 H 0.0297 1.4300 -0.2427 0.157 Uiso 1 1 calc R
C10 C -0.0074(3) 1.4036(4) -0.1202(4) 0.137(2) Uani 1 1 d .
H10 H -0.0380 1.4782 -0.1164 0.164 Uiso 1 1 calc R
C11 C -0.0035(2) 1.3209(3) -0.0475(3) 0.1135(13) Uani 1 1 d .
H11 H -0.0309 1.3411 0.0045 0.136 Uiso 1 1 calc R
C12 C 0.04126(19) 1.2093(2) -0.0540(2) 0.0820(10) Uani 1 1 d .
H12 H 0.0444 1.1540 -0.0065 0.098 Uiso 1 1 calc R
C13 C 0.08101(18) 1.1813(2) -0.1313(2) 0.0679(8) Uani 1 1 d .
C14 C 0.06404(16) 0.9590(2) -0.17139(15) 0.0505(6) Uani 1 1 d .
C15 C -0.02961(17) 0.9661(2) -0.16581(16) 0.0608(7) Uani 1 1 d .
H15 H -0.0548 1.0400 -0.1485 0.073 Uiso 1 1 calc R
C16 C -0.08858(16) 0.8680(2) -0.18486(17) 0.0613(7) Uani 1 1 d .
H16 H -0.1518 0.8755 -0.1780 0.074 Uiso 1 1 calc R
C17 C -0.05435(17) 0.7615(2) -0.21339(17) 0.0555(7) Uani 1 1 d .
C18 C 0.03924(17) 0.7495(2) -0.21958(18) 0.0656(8) Uani 1 1 d .
H18 H 0.0638 0.6759 -0.2382 0.079 Uiso 1 1 calc R
C19 C 0.09631(17) 0.8477(2) -0.19791(18) 0.0660(8) Uani 1 1 d .
H19 H 0.1600 0.8383 -0.2014 0.079 Uiso 1 1 calc R
C20 C 0.20957(15) 1.0377(2) -0.08148(16) 0.0507(6) Uani 1 1 d .
C21 C 0.19399(15) 0.9686(2) -0.00866(16) 0.0525(6) Uani 1 1 d .
H21 H 0.1352 0.9349 -0.0050 0.063 Uiso 1 1 calc R
C22 C 0.26304(16) 0.9465(2) 0.06049(16) 0.0556(7) Uani 1 1 d .
H22 H 0.2502 0.9000 0.1100 0.067 Uiso 1 1 calc R
C23 C 0.34985(16) 0.9938(2) 0.05500(17) 0.0585(7) Uani 1 1 d .
C24 C 0.36732(17) 1.0628(2) -0.01754(19) 0.0681(8) Uani 1 1 d .
H24 H 0.4266 1.0946 -0.0220 0.082 Uiso 1 1 calc R
C25 C 0.29799(16) 1.0850(2) -0.08342(17) 0.0611(7) Uani 1 1 d .
H25 H 0.3107 1.1341 -0.1317 0.073 Uiso 1 1 calc R
C26 C -0.2693(2) 0.5079(4) -0.1446(2) 0.1048(11) Uani 1 1 d .
H26 H -0.2220 0.4553 -0.1586 0.126 Uiso 1 1 calc R
C27 C -0.3437(3) 0.4591(3) -0.1068(2) 0.0971(10) Uani 1 1 d .
H27 H -0.3456 0.3755 -0.0945 0.116 Uiso 1 1 calc R
C28 C -0.4142(2) 0.5322(4) -0.0877(2) 0.0946(10) Uani 1 1 d .
C29 C -0.4084(2) 0.6498(4) -0.1113(3) 0.1180(13) Uani 1 1 d .
H29 H -0.4561 0.7040 -0.1012 0.142 Uiso 1 1 calc R
C30 C -0.3318(3) 0.6903(4) -0.1503(3) 0.1285(15) Uani 1 1 d .
H30 H -0.3320 0.7714 -0.1697 0.154 Uiso 1 1 calc R
C31 C -0.4984(2) 0.4790(4) -0.0453(2) 0.1102(12) Uani 1 1 d .
H31A H -0.5551 0.5030 -0.0807 0.132 Uiso 1 1 calc R
H31B H -0.4949 0.3901 -0.0457 0.132 Uiso 1 1 calc R
HO1 H -0.172(2) 0.661(3) -0.212(2) 0.117(12) Uiso 1 1 d .
HO2 H 0.3970(19) 0.934(3) 0.163(2) 0.101(12) Uiso 1 1 d .

loop_
_atom_site_aniso_label
_atom_site_aniso_U_11
_atom_site_aniso_U_22
_atom_site_aniso_U_33
_atom_site_aniso_U_23
_atom_site_aniso_U_13
_atom_site_aniso_U_12
O1 0.0631(13) 0.0761(13) 0.0801(14) -0.0182(10) 0.0117(11) -0.0221(10)
O2 0.0531(11) 0.1250(18) 0.0707(14) 0.0192(13) -0.0136(11) -0.0025(12)
N1 0.0701(19) 0.112(2) 0.126(3) -0.005(2) 0.0375(17) -0.0162(18)
C1 0.0587(15) 0.0507(15) 0.0590(18) 0.0115(13) -0.0075(13) -0.0084(13)
C2 0.075(2) 0.077(2) 0.058(2) 0.0199(17) -0.0140(17) -0.0342(17)
C3 0.090(2) 0.127(3) 0.059(2) 0.008(2) 0.0032(18) -0.047(2)
C4 0.139(3) 0.165(4) 0.058(3) 0.002(3) 0.007(2) -0.085(3)
C5 0.212(6) 0.170(6) 0.075(4) 0.034(3) -0.034(4) -0.127(5)
C6 0.191(5) 0.098(3) 0.095(4) 0.045(3) -0.046(3) -0.079(3)
C7 0.116(3) 0.076(2) 0.078(3) 0.021(2) -0.030(2) -0.045(2)
C8 0.099(2) 0.0471(19) 0.104(3) 0.0217(19) -0.050(2) -0.0154(18)
C9 0.153(4) 0.057(3) 0.163(5) 0.020(3) -0.086(4) -0.009(2)
C10 0.145(4) 0.060(2) 0.188(5) -0.014(3) -0.078(4) 0.022(2)
C11 0.099(3) 0.076(2) 0.158(4) -0.035(2) -0.031(2) 0.018(2)
C12 0.079(2) 0.0539(18) 0.108(3) -0.0067(18) -0.023(2) 0.0134(15)
C13 0.0657(18) 0.0504(17) 0.082(2) 0.0063(17) -0.0217(17) -0.0055(14)
C14 0.0497(15) 0.0505(15) 0.0500(15) 0.0049(12) -0.0032(12) 0.0000(12)
C15 0.0543(16) 0.0600(17) 0.0669(18) -0.0034(14) -0.0017(13) 0.0012(14)
C16 0.0409(14) 0.0708(18) 0.0720(19) -0.0093(15) 0.0028(13) -0.0036(14)
C17 0.0511(16) 0.0610(17) 0.0538(17) -0.0002(13) 0.0007(13) -0.0091(14)
C18 0.0536(17) 0.0565(17) 0.087(2) -0.0057(14) 0.0094(15) -0.0032(14)
C19 0.0459(15) 0.0666(18) 0.085(2) -0.0016(15) 0.0048(14) -0.0055(14)
C20 0.0479(14) 0.0506(15) 0.0529(16) 0.0039(13) 0.0010(12) -0.0055(12)
C21 0.0439(13) 0.0526(15) 0.0603(17) 0.0038(13) 0.0007(12) -0.0023(12)
C22 0.0546(15) 0.0605(15) 0.0513(16) 0.0043(12) 0.0028(13) 0.0042(13)
C23 0.0472(16) 0.0729(17) 0.0538(17) -0.0017(14) -0.0048(14) 0.0016(13)
C24 0.0514(16) 0.0833(19) 0.069(2) 0.0054(16) 0.0030(15) -0.0148(14)
C25 0.0573(16) 0.0639(17) 0.0609(18) 0.0095(13) -0.0011(14) -0.0117(13)
C26 0.088(3) 0.127(3) 0.104(3) -0.011(2) 0.033(2) -0.015(2)
C27 0.091(3) 0.111(3) 0.092(3) 0.003(2) 0.024(2) -0.011(2)
C28 0.059(2) 0.119(3) 0.107(3) 0.005(2) 0.0138(19) -0.014(2)
C29 0.082(3) 0.103(3) 0.176(4) -0.013(3) 0.045(2) -0.009(2)
C30 0.120(3) 0.106(3) 0.171(4) -0.009(3) 0.072(3) -0.021(3)
C31 0.0709(19) 0.155(3) 0.105(3) 0.001(3) 0.013(2) -0.014(2)

loop_
_atom_type_symbol
_atom_type_description
_atom_type_scat_dispersion_real
_atom_type_scat_dispersion_imag
_atom_type_scat_source
C C 0.0033 0.0016 'International Tables Vol C Tables 4.2.6.8 and 6.1.1.4'
H H 0.0000 0.0000 'International Tables Vol C Tables 4.2.6.8 and 6.1.1.4'
N N 0.0061 0.0033 'International Tables Vol C Tables 4.2.6.8 and 6.1.1.4'
O O 0.0106 0.0060 'International Tables Vol C Tables 4.2.6.8 and 6.1.1.4'

loop_
_geom_angle_atom_site_label_1
_geom_angle_atom_site_label_2
_geom_angle_atom_site_label_3
_geom_angle
_geom_angle_site_symmetry_1
C30 N1 C26 114.8(3) .
C2 C1 C13 100.6(2) .
C2 C1 C14 108.2(2) .
C13 C1 C14 111.2(2) .
C2 C1 C20 113.5(2) .
C13 C1 C20 109.9(2) .
C14 C1 C20 112.81(19) .
C7 C2 C3 119.6(3) .
C7 C2 C1 111.4(3) .
C3 C2 C1 129.0(3) .
C4 C3 C2 119.9(4) .
C5 C4 C3 119.0(5) .
C6 C5 C4 123.8(6) .
C5 C6 C7 117.6(5) .
C2 C7 C6 120.0(4) .
C2 C7 C8 108.5(3) .
C6 C7 C8 131.4(4) .
C13 C8 C9 117.9(4) .
C13 C8 C7 109.5(3) .
C9 C8 C7 132.6(4) .
C10 C9 C8 121.3(4) .
C9 C10 C11 120.3(4) .
C12 C11 C10 119.5(4) .
C13 C12 C11 119.2(3) .
C12 C13 C8 121.8(3) .
C12 C13 C1 128.7(3) .
C8 C13 C1 109.6(3) .
C15 C14 C19 115.6(2) .
C15 C14 C1 124.7(2) .
C19 C14 C1 119.7(2) .
C14 C15 C16 122.6(2) .
C17 C16 C15 119.8(2) .
C16 C17 C18 119.8(2) .
C16 C17 O1 122.6(2) .
C18 C17 O1 117.6(2) .
C17 C18 C19 119.0(2) .
C18 C19 C14 123.1(2) .
C21 C20 C25 116.4(2) .
C21 C20 C1 121.2(2) .
C25 C20 C1 122.3(2) .
C20 C21 C22 122.2(2) .
C23 C22 C21 119.3(2) .
C24 C23 C22 119.6(2) .
C24 C23 O2 117.3(2) .
C22 C23 O2 123.0(3) .
C25 C24 C23 119.9(2) .
C24 C25 C20 122.6(2) .
N1 C26 C27 123.4(4) .
C28 C27 C26 119.7(3) .
C29 C28 C27 116.6(3) .
C29 C28 C31 123.0(4) .
C27 C28 C31 120.4(4) .
C28 C29 C30 119.7(4) .
N1 C30 C29 125.3(4) .
C31 C31 C28 111.4(4) 3_465

loop_
_geom_bond_atom_site_label_1
_geom_bond_atom_site_label_2
_geom_bond_distance
_geom_bond_site_symmetry_2
O1 C17 1.372(3) .
O2 C23 1.367(3) .
N1 C30 1.264(4) .
N1 C26 1.327(4) .
C1 C2 1.508(4) .
C1 C13 1.513(4) .
C1 C14 1.520(3) .
C1 C20 1.525(3) .
C2 C7 1.371(4) .
C2 C3 1.379(4) .
C3 C4 1.364(4) .
C4 C5 1.352(6) .
C5 C6 1.329(6) .
C6 C7 1.405(5) .
C7 C8 1.423(5) .
C8 C13 1.395(4) .
C8 C9 1.396(5) .
C9 C10 1.347(6) .
C10 C11 1.410(6) .
C11 C12 1.384(4) .
C12 C13 1.372(4) .
C14 C15 1.363(3) .
C14 C19 1.371(3) .
C15 C16 1.380(3) .
C16 C17 1.346(3) .
C17 C18 1.368(3) .
C18 C19 1.371(3) .
C20 C21 1.361(3) .
C20 C25 1.378(3) .
C21 C22 1.390(3) .
C22 C23 1.364(3) .
C23 C24 1.362(3) .
C24 C25 1.360(3) .
C26 C27 1.366(4) .
C27 C28 1.343(4) .
C28 C29 1.334(4) .
C28 C31 1.535(4) .
C29 C30 1.369(5) .
C31 C31 1.435(6) 3_465

loop_
_geom_hbond_atom_site_label_D
_geom_hbond_atom_site_label_H
_geom_hbond_atom_site_label_A
_geom_hbond_distance_DH
_geom_hbond_distance_HA
_geom_hbond_distance_DA
_geom_hbond_angle_DHA
_geom_hbond_site_symmetry_A
O2 HO2 O1 0.89(3) 1.84(3) 2.687(3) 159(3) 4_676
